data_2003543
loop_
_publ_author_name
'Parvez, M.'
'Benn, M. H.'

_publ_section_title
;
 Senecivernine Dihydrate
;
_journal_issue 6
_journal_name_full 'Acta Crystallographica Section C'
_journal_page_first 1202
_journal_page_last 1204
_journal_paper_doi 10.1107/S0108270194012904
_journal_volume 51
_journal_year 1995
_chemical_compound_source 'natural product crystallized from water'
_chemical_formula_moiety 'C18 H29 N1 O7'
_chemical_formula_sum 'C18 H29 N O7'
_chemical_formula_weight 371.43
_space_group_IT_number 1
_symmetry_cell_setting triclinic
_symmetry_space_group_name_Hall 'P 1'
_symmetry_space_group_name_H-M 'P 1'
_atom_type_scat_source ' Cromer & Mann (1968); Stewart, Davidson & Simpson (1965)'
_cell_angle_alpha 93.81(4)
_cell_angle_beta 98.02(3)
_cell_angle_gamma 104.37(3)
_cell_formula_units_Z 2
_cell_length_a 10.232(3)
_cell_length_b 14.964(7)
_cell_length_c 6.826(4)
_cell_measurement_reflns_used 18
_cell_measurement_temperature 295(1)
_cell_measurement_theta_max 15.0
_cell_measurement_theta_min 9.0
_cell_volume 997.0(8)
_diffrn_measurement_device 'Rigaku AFC-6S'
_diffrn_measurement_method \w-2\q
_diffrn_radiation_type MoK\a
_diffrn_radiation_wavelength 0.71069
_diffrn_reflns_av_R_equivalents 0.041
_diffrn_reflns_limit_h_max 12
_diffrn_reflns_limit_h_min 0
_diffrn_reflns_limit_k_max 17
_diffrn_reflns_limit_k_min -17
_diffrn_reflns_limit_l_max 7
_diffrn_reflns_limit_l_min -7
_diffrn_reflns_number 3742
_diffrn_reflns_theta_max 25
_diffrn_standards_decay_% -36.1
_diffrn_standards_interval_time 100
_diffrn_standards_number 3
_exptl_absorpt_coefficient_mu 0.095
_exptl_absorpt_correction_type none
_exptl_crystal_colour colourless
_exptl_crystal_density_diffrn 1.237
_exptl_crystal_description 'large needles'
_exptl_crystal_size_max 0.80
_exptl_crystal_size_mid 0.37
_exptl_crystal_size_min 0.30
_refine_diff_density_max 0.33
_refine_diff_density_min -0.28
_refine_ls_extinction_method none
_refine_ls_goodness_of_fit_obs 3.43
_refine_ls_hydrogen_treatment 'H atoms were refined as riding'
_refine_ls_number_parameters 488
_refine_ls_number_reflns 1864
_refine_ls_R_factor_obs 0.0802
_refine_ls_shift/esd_max 0.02
_refine_ls_structure_factor_coef F
_refine_ls_weighting_details 'w = 1/[\s^2^(F~o~) + 0.019F~o~^2^]'
_refine_ls_weighting_scheme calc
_refine_ls_wR_factor_obs 0.0804
_reflns_number_observed 1864
_reflns_number_total 3525
_reflns_observed_criterion I>2\s(I)
_cod_data_source_file fg1006.cif
_cod_data_source_block fg1006a
_cod_depositor_comments
;
The following automatic conversions were performed:

'_refine_ls_weighting_scheme' value 'w = 1/[\s^2^(F~o~) +
0.019F~o~^2^]' was changed to 'calc'. New tag
'_refine_ls_weighting_details' was created. The value of the new tag
was set to 'w = 1/[\s^2^(F~o~) + 0.019F~o~^2^]'.

Automatic conversion script
Id: cif_fix_values 3143 2015-03-26 13:38:13Z robertas 
;
_cod_original_formula_sum 'C18 H29 N1 O7'
_cod_database_code 2003543

loop_
_symmetry_equiv_pos_as_xyz
x,y,z

loop_
_atom_site_label
_atom_site_fract_x
_atom_site_fract_y
_atom_site_fract_z
_atom_site_B_iso_or_equiv
O1 .6292 .6472 .2677 11.7(5)
O2 .6468(10) .6587(6) .8545(12) 6.5(3)
O3 -.2825(9) .4869(5) .739(2) 6.8(4)
O4 -.2299(16) .5154(10) .346(2) 12.9(5)
C1a .0502(15) .7023(11) .726(2) 5.7(4)
C2a .0602(17) .6766(12) .908(2) 6.8(4)
C3a -.0190(18) .7226(12) 1.034(2) 8.2(5)
N4a -.0883(13) .7734(9) .896(2) 6.4(4)
C5a -.0654(18) .8742(14) .962(3) 8.9(6)
C6a -.0602(15) .9214(11) .776(2) 6.9(5)
C7a .0203(15) .8674(10) .666(2) 5.1(4)
C8a -.0415(15) .7667(11) .706(2) 5.9(4)
C9a .0999(15) .6600(10) .556(2) 5.5(5)
O10a .2105(12) .7266(8) .4836(18) 5.9(3)
C11a .3394(16) .7251(10) .552(2) 5.0(4)
C12a .4419(15) .7928(10) .451(2) 5.2(4)
C13a .4333(16) .8949(10) .525(2) 5.1(4)
C14a .4477(14) .9121(9) .759(2) 4.0(3)
C15a .3863(15) .9885(9) .806(2) 4.8(3)
C16a .2416(14) .9762(9) .717(2) 4.2(3)
O17a .1650(12) .8932(8) .7533(17) 4.9(3)
C18a .3993(18) .7750(12) .230(2) 7.7(4)
C19a .5387(19) .9677(12) .444(2) 8.2(5)
C20a .5967(14) .9255(11) .869(2) 5.9(4)
C21a .4459(18) 1.0690(11) .919(3) 7.8(5)
O22a .3673(13) .6736(9) .667(2) 7.0(4)
O23a .5711(12) .7829(8) .5163(19) 6.4(4)
O24a .1961(13) 1.0284(9) .622(2) 7.1(4)
C1b .3377(15) .4382(10) .410(2) 5.3(5)
C2b .3237(15) .4541(10) .602(3) 5.9(5)
C3b .3850(17) .3997(14) .736(2) 8.4(5)
N4b .4716(13) .3602(10) .615(2) 6.9(4)
C5b .4606(18) .2603(12) .631(3) 7.9(5)
C6b .4406(19) .2182(15) .416(4) 9.7(6)
C7b .3601(15) .2712(10) .302(3) 6.0(5)
C8b .4251(14) .3713(10) .401(2) 5.3(5)
C9b .3009(16) .4863(11) .243(2) 7.0(4)
O10b .1850(12) .4249(9) .1023(19) 6.5(4)
C11b .0590(15) .4290(10) .119(2) 5.2(4)
C12b -.0469(15) .3647(11) -.035(2) 5.4(5)
C13b -.0465(15) .2609(9) -.002(2) 4.2(4)
C14b -.0640(14) .2401(10) .216(2) 4.5(4)
C15b -.0056(15) .1577(9) .263(2) 5.2(4)
C16b .1370(14) .1667(9) .237(2) 4.6(4)
O17b .2200(11) .2490(8) .3339(18) 4.6(3)
C18b -.0207(16) .3854(11) -.245(2) 6.7(4)
C19b -.1426(16) .1898(11) -.155(2) 6.8(4)
C20b -.2058(16) .2268(13) .259(3) 8.0(5)
C21b -.0747(18) .0775(12) .313(3) 9.1(5)
O22b .0326(15) .4830(9) .240(2) 10.0(4)
O23b -.1809(13) .3736(9) -.013(2) 7.6(4)
O24b .1784(13) .1126(8) .138(2) 7.8(4)
H01 .5866 .7303 .4472 0.077(6)
H02 -.1810 .4371 -.0069 0.077(6)
H03 .6540 .6370 .1406 0.077(6)
H04 .6287 .5915 .3275 0.077(6)
H05 .6192 .6471 .7149 0.077(6)
H06 .7132 .7169 .8761 0.077(6)
H07 -.3061 .5449 .7466 0.077(6)
H08 -.3632 .4399 .7500 0.077(6)
H09 -.1758 .4747 .3147 0.077(6)
H010 -.2520 .5019 .4732 0.077(6)
H1 .1108 .6346 .9538 0.077(6)
H2 .0408 .7640 1.1388 0.077(6)
H3 -.0835 .6777 1.0876 0.077(6)
H4 .0184 .8967 1.0509 0.077(6)
H5 -.1384 .8841 1.0251 0.077(6)
H6 -.1490 .9151 .7046 0.077(6)
H7 -.0135 .9854 .8038 0.077(6)
H8 .0152 .8777 .5293 0.077(6)
H9 -.1083 .7405 .5923 0.077(6)
H10 .0256 .6380 .4493 0.077(6)
H11 .1332 .6094 .5980 0.077(6)
H12 .3447 .9002 .4732 0.077(6)
H13 .3988 .8578 .8074 0.077(6)
H14 .3099 .7829 .1951 0.077(6)
H15 .3996 .7134 .1867 0.077(6)
H16 .4615 .8175 .1674 0.077(6)
H17 .5272 .9553 .3038 0.077(6)
H18 .6281 .9658 .5011 0.077(6)
H19 .5263 1.0274 .4776 0.077(6)
H20 .6293 .8738 .8309 0.077(6)
H21 .5971 .9302 1.0087 0.077(6)
H22 .6543 .9805 .8352 0.077(6)
H23 .5395 1.0822 .9766 0.077(6)
H24 .3972 1.1153 .9276 0.077(6)
H25 .2694 .4960 .6229 0.077(6)
H26 .4391 .4377 .8499 0.077(6)
H27 .3170 .3519 .7758 0.077(6)
H28 .5417 .2519 .7051 0.077(6)
H29 .3845 .2332 .6925 0.077(6)
H30 .3925 .1545 .4033 0.077(6)
H31 .5263 .2243 .3731 0.077(6)
H32 .3606 .2601 .1636 .077(6)
H33 .4909 .3975 .3210 0.077(6)
H34 .2752 .5396 .2901 0.077(6)
H35 .3772 .5048 .1764 0.077(6)
H36 .0417 .2556 -.0199 0.077(6)
H37 -.0140 .2937 .3027 0.077(6)
H38 .0677 .3796 -.2604 0.077(6)
H39 -.0260 .4467 -.2636 0.077(6)
H40 -.0875 .3427 -.3400 0.077(6)
H41 -.1279 .2056 -.2837 0.077(6)
H42 -.2341 .1881 -.1396 0.077(6)
H43 -.1268 .1307 -.1372 0.077(6)
H44 -.2374 .2796 .2275 0.077(6)
H45 -.2067 .2193 .3956 0.077(6)
H46 -.2638 .1732 .1800 0.077(6)
H47 -.1663 .0699 .3380 0.077(6)
H48 -.0287 .0310 .3479 0.077(6)

loop_
_geom_angle_atom_site_label_1
_geom_angle_atom_site_label_2
_geom_angle_atom_site_label_3
_geom_angle
_geom_angle_publ_flag
C8a C1a C2a 109.5(12) no
C9a C1a C2a 125.0(13) no
C9a C1a C8a 124.6(11) no
C3a C2a C1a 111.1(13) no
N4a C3a C2a 104.3(10) no
C5a N4a C3a 114.9(11) no
C8a N4a C3a 109.0(10) no
C8a N4a C5a 107.5(11) no
C6a C5a N4a 105.3(12) no
C7a C6a C5a 100.5(12) no
C8a C7a C6a 102.6(10) no
O17a C7a C6a 111.3(10) no
O17a C7a C8a 107.8(9) no
N4a C8a C1a 105.7(11) no
C7a C8a C1a 118.4(10) no
C7a C8a N4a 105.8(11) no
O10a C9a C1a 112.4(9) no
C11a O10a C9a 117.3(10) no
C12a C11a O10a 111.1(10) no
O22a C11a O10a 123.2(12) no
O22a C11a C12a 125.6(11) no
C13a C12a C11a 106.3(8) no
C18a C12a C11a 109.2(10) no
C18a C12a C13a 109.3(10) no
O23a C12a C11a 108.2(10) no
O23a C12a C13a 109.8(9) no
C8b C1b C2b 107.5(11) no
C9b C1b C2b 128.7(12) no
C9b C1b C8b 122.9(12) no
C3b C2b C1b 114.4(12) no
N4b C3b C2b 103.9(11) no
C5b N4b C3b 114.3(12) no
C8b N4b C3b 107.0(10) no
C8b N4b C5b 107.9(11) no
C6b C5b N4b 104.2(14) no
C7b C6b C5b 105.1(13) no
C8b C7b C6b 102.3(12) no
O17b C7b C6b 112.4(13) no
O17b C7b C8b 105.9(9) no
N4b C8b C1b 104.7(10) no
C7b C8b C1b 119.4(9) no
C7b C8b N4b 104.5(11) no
O10b C9b C1b 110.3(10) no
C11b O10b C9b 118.7(10) no
C12b C11b O10b 112.8(9) no
O22b C11b O10b 123.7(12) no
O22b C11b C12b 123.4(11) no
C13b C12b C11b 109.0(9) no
C18b C12b C11b 110.9(11) no
C18b C12b C13b 110.9(10) no
O23b C12b C11b 110.4(10) no
O23b C12b C13b 106.5(10) no
O23a C12a C18a 113.8(9) no
C14a C13a C12a 112.5(9) no
C19a C13a C12a 110.2(10) no
C19a C13a C14a 111.6(10) no
C15a C14a C13a 108.2(9) no
C20a C14a C13a 113.6(9) no
C20a C14a C15a 114.3(9) no
C16a C15a C14a 116.6(9) no
C21a C15a C14a 128.0(12) no
C21a C15a C16a 115.4(11) no
O17a C16a C15a 109.9(9) no
O24a C16a C15a 126.9(10) no
O24a C16a O17a 123.2(10) no
C16a O17a C7a 117.2(8) no
O23b C12b C18b 109.0(10) no
C14b C13b C12b 111.8(9) no
C19b C13b C12b 114.2(9) no
C19b C13b C14b 112.8(10) no
C15b C14b C13b 108.4(9) no
C20b C14b C13b 114.5(10) no
C20b C14b C15b 112.6(11) no
C16b C15b C14b 116.7(9) no
C21b C15b C14b 125.7(12) no
C21b C15b C16b 117.4(13) no
O17b C16b C15b 110.6(9) no
O24b C16b C15b 126.2(11) no
O24b C16b O17b 123.1(10) no
C16b O17b C7b 116.2(8) no

loop_
_geom_bond_atom_site_label_1
_geom_bond_atom_site_label_2
_geom_bond_distance
_geom_bond_publ_flag
C2a C1a 1.33(2) no
C8a C1a 1.50(2) no
C9a C1a 1.50(2) no
C3a C2a 1.50(2) no
N4a C3a 1.46(2) no
C5a N4a 1.50(2) no
C8a N4a 1.45(2) no
C6a C5a 1.49(2) no
C7a C6a 1.52(2) no
C8a C7a 1.54(2) no
O17a C7a 1.460(10) no
O10a C9a 1.48(2) no
C11a O10a 1.34(2) no
C12a C11a 1.54(2) no
O22a C11a 1.19(2) no
C13a C12a 1.60(2) no
C18a C12a 1.50(2) no
O23a C12a 1.38(2) no
C14a C13a 1.58(2) no
C19a C13a 1.52(2) no
C15a C14a 1.47(2) no
C20a C14a 1.56(2) no
C16a C15a 1.48(2) no
C21a C15a 1.340(10) no
O17a C16a 1.350(10) no
O24a C16a 1.190(10) no
C2b C1b 1.35(2) no
C8b C1b 1.50(2) no
C9b C1b 1.44(2) no
C3b C2b 1.44(2) no
N4b C3b 1.49(2) no
C5b N4b 1.48(2) no
C8b N4b 1.51(2) no
C6b C5b 1.52(3) no
C7b C6b 1.46(2) no
C8b C7b 1.54(2) no
O17b C7b 1.440(10) no
O10b C9b 1.480(10) no
C11b O10b 1.330(10) no
C12b C11b 1.50(2) no
O22b C11b 1.22(2) no
C13b C12b 1.59(2) no
C18b C12b 1.53(2) no
O23b C12b 1.44(2) no
C14b C13b 1.56(2) no
C19b C13b 1.50(2) no
C15b C14b 1.53(2) no
C20b C14b 1.49(2) no
C16b C15b 1.47(2) no
C21b C15b 1.33(2) no
O17b C16b 1.380(10) no
O24b C16b 1.220(10) no
